data_1547132
loop_
_publ_author_name
'Yang, Meng-Nan'
'Yan, Dong-Mei'
'Zhao, Quan-Qing'
'Chen, Jia-Rong'
'Xiao, Wen-Jing'

_publ_section_title
;
 Synthesis of Dihydropyrazoles via Ligand-Free Pd-Catalyzed Alkene
 Aminoarylation of Unsaturated Hydrazones with Diaryliodonium Salts.
;
_journal_issue 19
_journal_name_full 'Organic letters'
_journal_page_first 5208
_journal_page_last 5211
_journal_paper_doi 10.1021/acs.orglett.7b02480
_journal_volume 19
_journal_year 2017
_chemical_formula_moiety 'C17 H18 N2 O2 S'
_chemical_formula_sum 'C17 H18 N2 O2 S'
_chemical_formula_weight 314.39
_space_group_crystal_system triclinic
_space_group_IT_number 2
_space_group_name_Hall '-P 1'
_space_group_name_H-M_alt 'P -1'
_symmetry_space_group_name_Hall '-P 1'
_symmetry_space_group_name_H-M 'P -1'
_atom_sites_solution_hydrogens mixed
_audit_creation_method SHELXL-2014/7
_cell_angle_alpha 99.4294(11)
_cell_angle_beta 99.6133(12)
_cell_angle_gamma 116.1209(10)
_cell_formula_units_Z 2
_cell_length_a 9.2443(7)
_cell_length_b 9.2239(7)
_cell_length_c 11.5114(9)
_cell_measurement_reflns_used 3226
_cell_measurement_temperature 296(2)
_cell_measurement_theta_max 30.77
_cell_measurement_theta_min 2.55
_cell_volume 837.12(11)
_computing_cell_refinement 'Bruker SAINT'
_computing_data_collection 'Bruker APEX2'
_computing_data_reduction 'Bruker SAINT'
_computing_molecular_graphics 'Bruker SHELXTL'
_computing_publication_material 'Bruker SHELXTL'
_computing_structure_refinement 'SHELXL-2014/7 (Sheldrick, 2014)'
_computing_structure_solution 'SHELXS-97 (Sheldrick, 2008)'
_diffrn_ambient_temperature 296(2)
_diffrn_measured_fraction_theta_full 0.988
_diffrn_measured_fraction_theta_max 0.989
_diffrn_measurement_device_type 'Bruker APEX-II CCD'
_diffrn_measurement_method '\f and \w scans'
_diffrn_radiation_type MoK\a
_diffrn_radiation_wavelength 0.71073
_diffrn_reflns_av_R_equivalents 0.0210
_diffrn_reflns_av_unetI/netI 0.0331
_diffrn_reflns_Laue_measured_fraction_full 0.988
_diffrn_reflns_Laue_measured_fraction_max 0.989
_diffrn_reflns_limit_h_max 11
_diffrn_reflns_limit_h_min -11
_diffrn_reflns_limit_k_max 9
_diffrn_reflns_limit_k_min -11
_diffrn_reflns_limit_l_max 14
_diffrn_reflns_limit_l_min -14
_diffrn_reflns_number 6393
_diffrn_reflns_point_group_measured_fraction_full 0.988
_diffrn_reflns_point_group_measured_fraction_max 0.989
_diffrn_reflns_theta_full 25.242
_diffrn_reflns_theta_max 25.998
_diffrn_reflns_theta_min 1.862
_exptl_absorpt_coefficient_mu 0.201
_exptl_absorpt_correction_type none
_exptl_crystal_colour colorless
_exptl_crystal_density_diffrn 1.247
_exptl_crystal_description block
_exptl_crystal_F_000 332
_exptl_crystal_size_max 0.120
_exptl_crystal_size_mid 0.100
_exptl_crystal_size_min 0.100
_refine_diff_density_max 0.488
_refine_diff_density_min -0.416
_refine_diff_density_rms 0.065
_refine_ls_extinction_method none
_refine_ls_goodness_of_fit_ref 0.992
_refine_ls_hydrogen_treatment constr
_refine_ls_matrix_type full
_refine_ls_number_parameters 219
_refine_ls_number_reflns 3261
_refine_ls_number_restraints 26
_refine_ls_restrained_S_all 1.003
_refine_ls_R_factor_all 0.0543
_refine_ls_R_factor_gt 0.0457
_refine_ls_shift/su_max 0.003
_refine_ls_shift/su_mean 0.000
_refine_ls_structure_factor_coef Fsqd
_refine_ls_weighting_details 'w=1/[\s^2^(Fo^2^)+(0.0913P)^2^+0.4669P] where P=(Fo^2^+2Fc^2^)/3'
_refine_ls_weighting_scheme calc
_refine_ls_wR_factor_gt 0.1321
_refine_ls_wR_factor_ref 0.1553
_reflns_Friedel_coverage 0.000
_reflns_number_gt 2799
_reflns_number_total 3261
_reflns_threshold_expression 'I > 2\s(I)'
_cod_data_source_file ol7b02480_si_002.cif
_cod_data_source_block T
_cod_depositor_comments 'Adding full bibliography for 1547130--1547132.cif.'
_cod_database_code 1547132
_shelx_shelxl_version_number 2014/7
_shelx_space_group_comment
; 
The symmetry employed for this shelxl refinement is uniquely defined 
by the following loop, which should always be used as a source of 
symmetry information in preference to the above space-group names. 
They are only intended as comments. 
;
_shelx_estimated_absorpt_t_min 0.976
_shelx_estimated_absorpt_t_max 0.980

loop_
_space_group_symop_operation_xyz
'x, y, z'
'-x, -y, -z'

loop_
_atom_site_label
_atom_site_type_symbol
_atom_site_fract_x
_atom_site_fract_y
_atom_site_fract_z
_atom_site_U_iso_or_equiv
_atom_site_adp_type
_atom_site_occupancy
_atom_site_site_symmetry_order
_atom_site_calc_flag
_atom_site_refinement_flags_posn
_atom_site_refinement_flags_adp
_atom_site_refinement_flags_occupancy
_atom_site_disorder_assembly
_atom_site_disorder_group
C1 C 0.7278(4) 0.9164(5) 0.3786(4) 0.0862(11) Uani 1 1 d . . . . .
H1A H 0.7728 1.0088 0.4502 0.129 Uiso 1 1 calc R U . . .
H1B H 0.6944 0.9492 0.3082 0.129 Uiso 1 1 calc R U . . .
H1C H 0.8115 0.8844 0.3680 0.129 Uiso 1 1 calc R U . . .
C2 C 0.5777(3) 0.7699(4) 0.3933(3) 0.0565(7) Uani 1 1 d . . . . .
C3 C 0.5077(3) 0.7909(3) 0.4871(2) 0.0555(6) Uani 1 1 d . . . . .
H3 H 0.5563 0.8954 0.5431 0.067 Uiso 1 1 calc R U . . .
C4 C 0.3672(3) 0.6604(3) 0.4999(2) 0.0456(5) Uani 1 1 d . . . . .
H4 H 0.3200 0.6771 0.5627 0.055 Uiso 1 1 calc R U . . .
C5 C 0.2976(2) 0.5046(3) 0.41788(19) 0.0375(5) Uani 1 1 d . . . . .
C6 C 0.3684(3) 0.4778(3) 0.3256(2) 0.0513(6) Uani 1 1 d . . . . .
H6 H 0.3233 0.3719 0.2724 0.062 Uiso 1 1 calc R U . . .
C7 C 0.5079(3) 0.6121(4) 0.3139(3) 0.0616(7) Uani 1 1 d . . . . .
H7 H 0.5555 0.5957 0.2513 0.074 Uiso 1 1 calc R U . . .
C8 C -0.1237(3) 0.3200(3) 0.12258(19) 0.0405(5) Uani 1 1 d . . . . .
C9 C -0.1131(3) 0.2660(3) -0.00398(19) 0.0421(5) Uani 1 1 d . . . . .
C10 C -0.1929(4) 0.2934(4) -0.1035(2) 0.0593(7) Uani 1 1 d . . . . .
H10 H -0.2559 0.3476 -0.0927 0.071 Uiso 1 1 calc R U . . .
C11 C -0.1804(4) 0.2410(4) -0.2195(2) 0.0681(8) Uani 1 1 d . . . . .
H11 H -0.2338 0.2624 -0.2852 0.082 Uiso 1 1 calc R U . . .
C12 C -0.0916(4) 0.1591(4) -0.2394(2) 0.0632(7) Uani 1 1 d . . . . .
H12 H -0.0858 0.1230 -0.3180 0.076 Uiso 1 1 calc R U . . .
C13 C -0.0113(4) 0.1308(4) -0.1422(2) 0.0685(8) Uani 1 1 d . . . . .
H13 H 0.0494 0.0743 -0.1545 0.082 Uiso 1 1 calc R U . . .
C14 C -0.0194(4) 0.1854(4) -0.0254(2) 0.0604(7) Uani 1 1 d . . . . .
H14 H 0.0388 0.1681 0.0401 0.073 Uiso 1 1 calc R U . . .
C15 C -0.2410(3) 0.3893(4) 0.1423(2) 0.0556(6) Uani 1 1 d D . . . .
H15A H -0.1981 0.4663 0.2232 0.067 Uiso 0.729(12) 1 d R U P A 1
H15B H -0.2478 0.4506 0.0827 0.067 Uiso 0.729(12) 1 d R U P A 1
H15C H -0.2215 0.4325 0.2294 0.067 Uiso 0.271(12) 1 d R U P A 2
H15D H -0.2161 0.4820 0.1057 0.067 Uiso 0.271(12) 1 d R U P A 2
C16 C -0.4118(8) 0.2525(12) 0.1318(9) 0.086(3) Uani 0.729(12) 1 d D U P A 1
H16 H -0.4202 0.1801 0.1809 0.104 Uiso 0.729(12) 1 calc R U P A 1
C17 C -0.5515(8) 0.2263(12) 0.0584(9) 0.158(4) Uani 0.729(12) 1 d D U P A 1
H17A H -0.5484 0.2959 0.0078 0.190 Uiso 0.729(12) 1 calc R U P A 1
H17B H -0.6533 0.1381 0.0571 0.190 Uiso 0.729(12) 1 calc R U P A 1
C17' C -0.478(3) 0.137(3) 0.137(2) 0.150(10) Uani 0.271(12) 1 d D U P A 2
H17C H -0.4055 0.1257 0.1972 0.181 Uiso 0.271(12) 1 calc R U P A 2
H17D H -0.5901 0.0564 0.1094 0.181 Uiso 0.271(12) 1 calc R U P A 2
C16' C -0.4218(15) 0.267(3) 0.093(2) 0.082(7) Uani 0.271(12) 1 d D U P A 2
H16' H -0.4914 0.2811 0.0327 0.098 Uiso 0.271(12) 1 calc R U P A 2
N1 N -0.0415(2) 0.3381(2) 0.32662(16) 0.0409(4) Uani 1 1 d . . . . .
H1 H -0.1164 0.3606 0.3467 0.049 Uiso 1 1 calc R U . . .
N2 N -0.0346(2) 0.2960(2) 0.20606(15) 0.0399(4) Uani 1 1 d . . . . .
O1 O 0.1109(2) 0.1862(2) 0.38666(15) 0.0493(4) Uani 1 1 d . . . . .
O2 O 0.0811(2) 0.3831(2) 0.54197(13) 0.0461(4) Uani 1 1 d . . . . .
S1 S 0.11070(6) 0.33984(6) 0.42597(4) 0.03662(19) Uani 1 1 d . . . . .

loop_
_atom_site_aniso_label
_atom_site_aniso_U_11
_atom_site_aniso_U_22
_atom_site_aniso_U_33
_atom_site_aniso_U_23
_atom_site_aniso_U_13
_atom_site_aniso_U_12
C1 0.0569(18) 0.084(2) 0.103(3) 0.048(2) 0.0241(17) 0.0133(16)
C2 0.0396(12) 0.0633(16) 0.0651(16) 0.0324(13) 0.0106(11) 0.0195(11)
C3 0.0509(14) 0.0437(13) 0.0563(14) 0.0129(11) 0.0044(11) 0.0132(11)
C4 0.0440(12) 0.0437(12) 0.0411(11) 0.0095(9) 0.0099(9) 0.0155(10)
C5 0.0340(10) 0.0418(11) 0.0376(10) 0.0131(9) 0.0084(8) 0.0184(9)
C6 0.0464(13) 0.0546(14) 0.0561(14) 0.0123(11) 0.0202(11) 0.0257(11)
C7 0.0501(14) 0.0784(19) 0.0679(17) 0.0295(15) 0.0312(13) 0.0322(14)
C8 0.0388(11) 0.0374(11) 0.0402(11) 0.0064(9) 0.0065(9) 0.0169(9)
C9 0.0458(12) 0.0388(11) 0.0366(11) 0.0067(9) 0.0046(9) 0.0193(9)
C10 0.0669(16) 0.0698(17) 0.0471(13) 0.0103(12) 0.0026(12) 0.0441(14)
C11 0.085(2) 0.082(2) 0.0390(13) 0.0169(13) 0.0022(13) 0.0466(17)
C12 0.089(2) 0.0642(16) 0.0352(12) 0.0100(11) 0.0151(12) 0.0371(15)
C13 0.102(2) 0.081(2) 0.0489(15) 0.0182(14) 0.0274(15) 0.0638(19)
C14 0.089(2) 0.0769(18) 0.0414(13) 0.0213(12) 0.0190(13) 0.0594(16)
C15 0.0616(15) 0.0668(16) 0.0444(13) 0.0036(11) 0.0058(11) 0.0426(13)
C16 0.062(3) 0.114(5) 0.100(6) 0.032(4) 0.031(3) 0.053(3)
C17 0.066(4) 0.165(8) 0.210(9) -0.013(6) 0.026(5) 0.052(4)
C17' 0.112(14) 0.127(15) 0.136(15) 0.027(12) 0.005(11) 0.005(10)
C16' 0.053(8) 0.115(10) 0.089(11) 0.034(7) 0.013(6) 0.051(7)
N1 0.0359(9) 0.0523(11) 0.0359(9) 0.0091(8) 0.0115(7) 0.0228(8)
N2 0.0393(9) 0.0453(10) 0.0332(9) 0.0072(7) 0.0089(7) 0.0203(8)
O1 0.0565(10) 0.0394(8) 0.0532(9) 0.0121(7) 0.0147(8) 0.0243(7)
O2 0.0520(9) 0.0518(9) 0.0361(8) 0.0151(7) 0.0171(7) 0.0232(7)
S1 0.0379(3) 0.0373(3) 0.0341(3) 0.0104(2) 0.0105(2) 0.0171(2)

loop_
_atom_type_symbol
_atom_type_description
_atom_type_scat_dispersion_real
_atom_type_scat_dispersion_imag
_atom_type_scat_source
C C 0.0033 0.0016 'International Tables Vol C Tables 4.2.6.8 and 6.1.1.4'
H H 0.0000 0.0000 'International Tables Vol C Tables 4.2.6.8 and 6.1.1.4'
N N 0.0061 0.0033 'International Tables Vol C Tables 4.2.6.8 and 6.1.1.4'
O O 0.0106 0.0060 'International Tables Vol C Tables 4.2.6.8 and 6.1.1.4'
S S 0.1246 0.1234 'International Tables Vol C Tables 4.2.6.8 and 6.1.1.4'

loop_
_geom_angle_atom_site_label_1
_geom_angle_atom_site_label_2
_geom_angle_atom_site_label_3
_geom_angle
C2 C1 H1A 109.5
C2 C1 H1B 109.5
H1A C1 H1B 109.5
C2 C1 H1C 109.5
H1A C1 H1C 109.5
H1B C1 H1C 109.5
C3 C2 C7 118.4(2)
C3 C2 C1 120.4(3)
C7 C2 C1 121.2(3)
C2 C3 C4 121.5(2)
C2 C3 H3 119.2
C4 C3 H3 119.2
C3 C4 C5 119.0(2)
C3 C4 H4 120.5
C5 C4 H4 120.5
C6 C5 C4 120.9(2)
C6 C5 S1 119.14(17)
C4 C5 S1 119.84(17)
C5 C6 C7 118.7(2)
C5 C6 H6 120.7
C7 C6 H6 120.7
C2 C7 C6 121.4(2)
C2 C7 H7 119.3
C6 C7 H7 119.3
N2 C8 C9 115.16(19)
N2 C8 C15 125.1(2)
C9 C8 C15 119.67(19)
C10 C9 C14 117.1(2)
C10 C9 C8 122.5(2)
C14 C9 C8 120.4(2)
C9 C10 C11 120.7(2)
C9 C10 H10 119.6
C11 C10 H10 119.6
C12 C11 C10 121.4(2)
C12 C11 H11 119.3
C10 C11 H11 119.3
C11 C12 C13 118.9(2)
C11 C12 H12 120.6
C13 C12 H12 120.6
C12 C13 C14 120.4(3)
C12 C13 H13 119.8
C14 C13 H13 119.8
C13 C14 C9 121.3(2)
C13 C14 H14 119.3
C9 C14 H14 119.3
C16' C15 C8 115.1(14)
C16 C15 C8 111.3(5)
C16 C15 H15A 108.5
C8 C15 H15A 109.6
C16 C15 H15B 109.6
C8 C15 H15B 109.6
H15A C15 H15B 108.2
C16' C15 H15C 107.0
C8 C15 H15C 109.2
C16' C15 H15D 108.7
C8 C15 H15D 108.8
H15C C15 H15D 107.8
C17 C16 C15 125.2(10)
C17 C16 H16 117.4
C15 C16 H16 117.4
C16 C17 H17A 120.0
C16 C17 H17B 120.0
H17A C17 H17B 120.0
C16' C17' H17C 120.0
C16' C17' H17D 120.0
H17C C17' H17D 120.0
C17' C16' C15 116.5(16)
C17' C16' H16' 121.8
C15 C16' H16' 121.8
N2 N1 S1 112.19(13)
N2 N1 H1 123.9
S1 N1 H1 123.9
C8 N2 N1 118.74(18)
O1 S1 O2 120.19(10)
O1 S1 N1 107.78(10)
O2 S1 N1 103.76(9)
O1 S1 C5 108.97(10)
O2 S1 C5 109.14(10)
N1 S1 C5 106.04(9)

loop_
_geom_bond_atom_site_label_1
_geom_bond_atom_site_label_2
_geom_bond_distance
C1 C2 1.510(4)
C1 H1A 0.9600
C1 H1B 0.9600
C1 H1C 0.9600
C2 C3 1.378(4)
C2 C7 1.382(4)
C3 C4 1.380(3)
C3 H3 0.9300
C4 C5 1.382(3)
C4 H4 0.9300
C5 C6 1.380(3)
C5 S1 1.758(2)
C6 C7 1.387(4)
C6 H6 0.9300
C7 H7 0.9300
C8 N2 1.272(3)
C8 C9 1.494(3)
C8 C15 1.510(3)
C9 C10 1.377(3)
C9 C14 1.394(3)
C10 C11 1.386(4)
C10 H10 0.9300
C11 C12 1.360(4)
C11 H11 0.9300
C12 C13 1.365(4)
C12 H12 0.9300
C13 C14 1.382(4)
C13 H13 0.9300
C14 H14 0.9300
C15 C16' 1.485(9)
C15 C16 1.494(6)
C15 H15A 0.9703
C15 H15B 0.9690
C15 H15C 0.9704
C15 H15D 0.9689
C16 C17 1.316(11)
C16 H16 0.9300
C17 H17A 0.9300
C17 H17B 0.9300
C17' C16' 1.306(14)
C17' H17C 0.9300
C17' H17D 0.9300
C16' H16' 0.9300
N1 N2 1.399(2)
N1 S1 1.6509(18)
N1 H1 0.8600
O1 S1 1.4167(16)
O2 S1 1.4354(15)

loop_
_geom_hbond_atom_site_label_D
_geom_hbond_atom_site_label_H
_geom_hbond_atom_site_label_A
_geom_hbond_distance_DH
_geom_hbond_distance_HA
_geom_hbond_distance_DA
_geom_hbond_angle_DHA
_geom_hbond_site_symmetry_A
N1 H1 O2 0.86 2.35 2.962(3) 128.3 2_566
C15 H15A O2 0.97 2.62 3.574(3) 167.1 2_566
N1 H1 O2 0.86 2.35 2.962(3) 128.3 2_566
C15 H15A O2 0.97 2.62 3.574(3) 167.1 2_566
N1 H1 O2 0.86 2.35 2.962(3) 128.3 2_566
C15 H15A O2 0.97 2.62 3.574(3) 167.1 2_566

loop_
_geom_torsion_atom_site_label_1
_geom_torsion_atom_site_label_2
_geom_torsion_atom_site_label_3
_geom_torsion_atom_site_label_4
_geom_torsion
C7 C2 C3 C4 -2.6(4)
C1 C2 C3 C4 177.7(3)
C2 C3 C4 C5 1.3(4)
C3 C4 C5 C6 1.1(3)
C3 C4 C5 S1 -175.79(18)
C4 C5 C6 C7 -2.2(4)
S1 C5 C6 C7 174.74(19)
C3 C2 C7 C6 1.5(4)
C1 C2 C7 C6 -178.8(3)
C5 C6 C7 C2 0.9(4)
N2 C8 C9 C10 -175.6(2)
C15 C8 C9 C10 7.3(3)
N2 C8 C9 C14 4.1(3)
C15 C8 C9 C14 -173.1(3)
C14 C9 C10 C11 0.5(4)
C8 C9 C10 C11 -179.9(2)
C9 C10 C11 C12 1.0(5)
C10 C11 C12 C13 -1.1(5)
C11 C12 C13 C14 -0.4(5)
C12 C13 C14 C9 1.9(5)
C10 C9 C14 C13 -1.9(4)
C8 C9 C14 C13 178.4(3)
N2 C8 C15 C16' -109.3(9)
C9 C8 C15 C16' 67.5(10)
N2 C8 C15 C16 -89.0(5)
C9 C8 C15 C16 87.9(5)
C8 C15 C16 C17 -125.5(9)
C8 C15 C16' C17' 61(3)
C9 C8 N2 N1 -177.97(17)
C15 C8 N2 N1 -1.0(3)
S1 N1 N2 C8 -167.02(16)
N2 N1 S1 O1 -50.86(16)
N2 N1 S1 O2 -179.34(13)
N2 N1 S1 C5 65.72(16)
C6 C5 S1 O1 34.3(2)
C4 C5 S1 O1 -148.74(18)
C6 C5 S1 O2 167.30(18)
C4 C5 S1 O2 -15.7(2)
C6 C5 S1 N1 -81.50(19)
C4 C5 S1 N1 95.48(19)
